data_2015658
loop_
_publ_author_name
'Guo, Ming-Lin'
'Zhao, Yong-Nan'

_publ_section_title
;
 Poly[aqua-\m~3~-2,2-dimethylmalonato-zinc(II)]
;
_journal_coeditor_code SK3044
_journal_issue 11
_journal_name_full 'Acta Crystallographica Section C'
_journal_page_first m563
_journal_page_last m565
_journal_paper_doi 10.1107/S0108270106041692
_journal_volume 62
_journal_year 2006
_chemical_formula_iupac '[Zn (C5 H6 O4) (H2 O1)]'
_chemical_formula_moiety 'C5 H8 O5 Zn'
_chemical_formula_sum 'C5 H8 O5 Zn'
_chemical_formula_weight 213.48
_chemical_name_systematic
;
Poly[aqua-\m~3~-2,2-dimethylmalonato-zinc(II)]
;
_space_group_IT_number 14
_symmetry_cell_setting monoclinic
_symmetry_space_group_name_Hall '-P 2ybc'
_symmetry_space_group_name_H-M 'P 1 21/c 1'
_atom_sites_solution_hydrogens geom
_atom_sites_solution_primary direct
_atom_sites_solution_secondary difmap
_audit_creation_method SHELXL-97
_cell_angle_alpha 90.00
_cell_angle_beta 102.532(3)
_cell_angle_gamma 90.00
_cell_formula_units_Z 4
_cell_length_a 8.7030(15)
_cell_length_b 8.5986(15)
_cell_length_c 9.4773(16)
_cell_measurement_reflns_used 2430
_cell_measurement_temperature 294(2)
_cell_measurement_theta_max 26.37
_cell_measurement_theta_min 2.40
_cell_volume 692.3(2)
_computing_cell_refinement 'SAINT (Bruker, 1997)'
_computing_data_collection 'SMART (Bruker, 1997)'
_computing_data_reduction SAINT
_computing_molecular_graphics SHELXTL
_computing_publication_material SHELXTL
_computing_structure_refinement SHELXTL
_computing_structure_solution 'SHELXTL (Bruker, 2001)'
_diffrn_ambient_temperature 294(2)
_diffrn_measured_fraction_theta_full 1.000
_diffrn_measured_fraction_theta_max 1.000
_diffrn_measurement_device_type 'Bruker SMART CCD area-detector'
_diffrn_measurement_method '\f and \w'
_diffrn_radiation_monochromator graphite
_diffrn_radiation_source 'fine-focus sealed tube'
_diffrn_radiation_type MoK\a
_diffrn_radiation_wavelength 0.71073
_diffrn_reflns_av_R_equivalents 0.0253
_diffrn_reflns_av_sigmaI/netI 0.0248
_diffrn_reflns_limit_h_max 10
_diffrn_reflns_limit_h_min -7
_diffrn_reflns_limit_k_max 10
_diffrn_reflns_limit_k_min -10
_diffrn_reflns_limit_l_max 9
_diffrn_reflns_limit_l_min -11
_diffrn_reflns_number 3431
_diffrn_reflns_theta_full 25.02
_diffrn_reflns_theta_max 25.02
_diffrn_reflns_theta_min 2.40
_diffrn_standards_decay_% 0
_diffrn_standards_number 0
_exptl_absorpt_coefficient_mu 3.516
_exptl_absorpt_correction_T_max 0.762
_exptl_absorpt_correction_T_min 0.585
_exptl_absorpt_correction_type multi-scan
_exptl_absorpt_process_details '(SADABS; Sheldrick, 1996)'
_exptl_crystal_colour Colorless
_exptl_crystal_density_diffrn 2.048
_exptl_crystal_density_method 'not measured'
_exptl_crystal_description Plate
_exptl_crystal_F_000 432
_exptl_crystal_size_max 0.16
_exptl_crystal_size_mid 0.14
_exptl_crystal_size_min 0.08
_refine_diff_density_max 0.347
_refine_diff_density_min -0.337
_refine_ls_extinction_method none
_refine_ls_goodness_of_fit_ref 1.058
_refine_ls_hydrogen_treatment constr
_refine_ls_matrix_type full
_refine_ls_number_parameters 102
_refine_ls_number_reflns 1226
_refine_ls_number_restraints 0
_refine_ls_restrained_S_all 1.058
_refine_ls_R_factor_all 0.0258
_refine_ls_R_factor_gt 0.0215
_refine_ls_shift/su_max 0.000
_refine_ls_shift/su_mean 0.000
_refine_ls_structure_factor_coef Fsqd
_refine_ls_weighting_details 'calc w=1/[\s^2^(Fo^2^)+(0.0351P)^2^+0.2489P] where P=(Fo^2^+2Fc^2^)/3'
_refine_ls_weighting_scheme calc
_refine_ls_wR_factor_gt 0.0565
_refine_ls_wR_factor_ref 0.0592
_reflns_number_gt 1095
_reflns_number_total 1226
_reflns_threshold_expression I>2\s(I)
_cod_data_source_file sk3044.cif
_cod_data_source_block I
_cod_original_sg_symbol_H-M 'P 21/c'
_cod_database_code 2015658
_cod_database_fobs_code 2015658

loop_
_symmetry_equiv_pos_as_xyz
'x, y, z'
'-x, y+1/2, -z+1/2'
'-x, -y, -z'
'x, -y-1/2, z-1/2'

loop_
_atom_site_type_symbol
_atom_site_label
_atom_site_fract_x
_atom_site_fract_y
_atom_site_fract_z
_atom_site_U_iso_or_equiv
_atom_site_adp_type
_atom_site_calc_flag
_atom_site_refinement_flags
_atom_site_occupancy
Zn Zn1 0.36802(3) 1.15706(3) 0.14054(3) 0.01770(12) Uani d . 1
O O1 0.4384(2) 0.94483(19) 0.23933(18) 0.0242(4) Uani d . 1
O O2 0.41908(19) 0.73675(17) 0.36938(17) 0.0215(4) Uani d . 1
O O3 0.2773(2) 1.20331(19) 0.31001(17) 0.0240(4) Uani d . 1
O O4 0.2543(2) 1.15105(17) 0.53252(18) 0.0225(4) Uani d . 1
C C1 0.3724(3) 0.8702(3) 0.3221(2) 0.0161(5) Uani d . 1
C C2 0.2260(3) 0.9367(2) 0.3679(2) 0.0174(5) Uani d . 1
C C3 0.2563(3) 1.1090(3) 0.4073(2) 0.0163(5) Uani d . 1
C C4 0.0842(3) 0.9267(3) 0.2373(3) 0.0295(6) Uani d . 1
H H4A 0.0620 0.8197 0.2123 0.044 Uiso calc R 1
H H4B 0.1092 0.9805 0.1563 0.044 Uiso calc R 1
H H4C -0.0063 0.9739 0.2622 0.044 Uiso calc R 1
C C5 0.1885(4) 0.8473(3) 0.4951(3) 0.0307(7) Uani d . 1
H H5A 0.2777 0.8508 0.5750 0.046 Uiso calc R 1
H H5B 0.1649 0.7411 0.4674 0.046 Uiso calc R 1
H H5C 0.0993 0.8937 0.5230 0.046 Uiso calc R 1
O O5 0.2936(2) 1.03312(19) -0.04362(17) 0.0245(4) Uani d . 1
H H5D 0.3321 0.9459 -0.0605 0.029 Uiso d R 1
H H5E 0.2885 1.1026 -0.1080 0.029 Uiso d R 1

loop_
_atom_site_aniso_label
_atom_site_aniso_U_11
_atom_site_aniso_U_22
_atom_site_aniso_U_33
_atom_site_aniso_U_12
_atom_site_aniso_U_13
_atom_site_aniso_U_23
Zn1 0.02421(19) 0.01388(18) 0.01636(18) -0.00081(10) 0.00736(12) 0.00131(10)
O1 0.0276(10) 0.0201(9) 0.0282(9) 0.0061(7) 0.0133(8) 0.0078(7)
O2 0.0248(9) 0.0132(8) 0.0283(9) 0.0052(7) 0.0098(8) 0.0047(7)
O3 0.0442(11) 0.0134(8) 0.0183(8) 0.0001(8) 0.0157(8) 0.0009(7)
O4 0.0347(11) 0.0175(9) 0.0168(9) -0.0053(7) 0.0086(8) -0.0031(6)
C1 0.0170(12) 0.0150(11) 0.0150(11) -0.0008(9) 0.0007(10) -0.0028(9)
C2 0.0196(12) 0.0129(11) 0.0209(12) 0.0003(9) 0.0070(10) 0.0003(9)
C3 0.0186(12) 0.0141(11) 0.0172(12) 0.0012(9) 0.0059(10) 0.0000(9)
C4 0.0210(14) 0.0328(15) 0.0337(15) -0.0019(11) 0.0038(12) -0.0123(12)
C5 0.0462(18) 0.0152(13) 0.0390(17) 0.0024(11) 0.0276(15) 0.0036(11)
O5 0.0388(11) 0.0128(8) 0.0218(9) 0.0021(7) 0.0059(8) 0.0003(7)

loop_
_atom_type_symbol
_atom_type_description
_atom_type_scat_dispersion_real
_atom_type_scat_dispersion_imag
_atom_type_scat_source
C C 0.0033 0.0016 'International Tables Vol C Tables 4.2.6.8 and 6.1.1.4'
H H 0.0000 0.0000 'International Tables Vol C Tables 4.2.6.8 and 6.1.1.4'
O O 0.0106 0.0060 'International Tables Vol C Tables 4.2.6.8 and 6.1.1.4'
Zn Zn 0.2839 1.4301 'International Tables Vol C Tables 4.2.6.8 and 6.1.1.4'

loop_
_geom_angle_atom_site_label_1
_geom_angle_atom_site_label_2
_geom_angle_atom_site_label_3
_geom_angle_site_symmetry_1
_geom_angle_site_symmetry_3
_geom_angle
_geom_angle_publ_flag
O3 Zn1 O2 . 2_655 120.48(7) yes
O3 Zn1 O5 . . 134.07(8) yes
O2 Zn1 O5 2_655 . 105.44(7) yes
O3 Zn1 O1 . . 86.63(7) yes
O2 Zn1 O1 2_655 . 97.86(7) yes
O2 Zn1 O4 2_655 4_585 92.98(7) yes
O3 Zn1 O4 . 4_585 90.52(7) yes
O5 Zn1 O4 . 4_585 87.95(7) yes
O5 Zn1 O1 . . 86.23(7) yes
O4 Zn1 O1 4_585 . 168.74(7) yes
C1 O1 Zn1 . . 127.18(15) ?
C1 O2 Zn1 . 2_645 121.59(15) ?
C3 O3 Zn1 . . 127.36(15) ?
C3 O4 Zn1 . 4_586 126.67(15) ?
O1 C1 O2 . . 122.3(2) yes
O1 C1 C2 . . 120.5(2) ?
O2 C1 C2 . . 117.2(2) ?
C5 C2 C3 . . 110.45(19) ?
C5 C2 C1 . . 111.6(2) ?
C3 C2 C1 . . 108.48(18) ?
C5 C2 C4 . . 109.6(2) ?
C3 C2 C4 . . 108.22(19) ?
C1 C2 C4 . . 108.50(19) ?
O4 C3 O3 . . 122.8(2) yes
O4 C3 C2 . . 118.3(2) ?
O3 C3 C2 . . 118.88(19) ?
C2 C4 H4A . . 109.5 ?
C2 C4 H4B . . 109.5 ?
H4A C4 H4B . . 109.5 ?
C2 C4 H4C . . 109.5 ?
H4A C4 H4C . . 109.5 ?
H4B C4 H4C . . 109.5 ?
C2 C5 H5A . . 109.5 ?
C2 C5 H5B . . 109.5 ?
H5A C5 H5B . . 109.5 ?
C2 C5 H5C . . 109.5 ?
H5A C5 H5C . . 109.5 ?
H5B C5 H5C . . 109.5 ?
Zn1 O5 H5D . . 124.0 ?
Zn1 O5 H5E . . 101.9 ?
H5D O5 H5E . . 116.6 ?

loop_
_geom_bond_atom_site_label_1
_geom_bond_atom_site_label_2
_geom_bond_site_symmetry_2
_geom_bond_distance
_geom_bond_publ_flag
Zn1 O3 . 1.9776(16) yes
Zn1 O2 2_655 1.9967(17) yes
Zn1 O5 . 2.0276(16) yes
Zn1 O4 4_585 2.0761(16) yes
Zn1 O1 . 2.0815(16) yes
O1 C1 . 1.246(3) yes
O2 C1 . 1.266(3) yes
O3 C3 . 1.271(3) yes
O4 C3 . 1.244(3) yes
C1 C2 . 1.543(3) ?
C2 C5 . 1.523(3) ?
C2 C3 . 1.537(3) ?
C2 C4 . 1.549(3) ?
C4 H4A . 0.9600 ?
C4 H4B . 0.9600 ?
C4 H4C . 0.9600 ?
C5 H5A . 0.9600 ?
C5 H5B . 0.9600 ?
C5 H5C . 0.9600 ?
O5 H5D . 0.8503 ?
O5 H5E . 0.8481 ?

loop_
_geom_hbond_atom_site_label_D
_geom_hbond_atom_site_label_H
_geom_hbond_atom_site_label_A
_geom_hbond_site_symmetry_A
_geom_hbond_distance_DH
_geom_hbond_distance_HA
_geom_hbond_distance_DA
_geom_hbond_angle_DHA
O5 H5E O3 4_585 0.85 1.83 2.645(2) 159
O5 H5D O2 4_575 0.85 1.92 2.765(2) 170

loop_
_geom_torsion_atom_site_label_1
_geom_torsion_atom_site_label_2
_geom_torsion_atom_site_label_3
_geom_torsion_atom_site_label_4
_geom_torsion_site_symmetry_1
_geom_torsion
O3 Zn1 O1 C1 . 29.59(19)
O2 Zn1 O1 C1 2_655 149.91(19)
O5 Zn1 O1 C1 . -105.0(2)
O4 Zn1 O1 C1 4_585 -46.0(4)
O2 Zn1 O3 C3 2_655 -109.3(2)
O5 Zn1 O3 C3 . 69.3(2)
O4 Zn1 O3 C3 4_585 156.9(2)
O1 Zn1 O3 C3 . -12.2(2)
Zn1 O1 C1 O2 . 175.34(15)
Zn1 O1 C1 C2 . -3.1(3)
Zn1 O2 C1 O1 2_645 16.3(3)
Zn1 O2 C1 C2 2_645 -165.24(15)
O1 C1 C2 C5 . -166.3(2)
O2 C1 C2 C5 . 15.2(3)
O1 C1 C2 C3 . -44.4(3)
O2 C1 C2 C3 . 137.1(2)
O1 C1 C2 C4 . 72.9(3)
O2 C1 C2 C4 . -105.6(2)
Zn1 O4 C3 O3 4_586 -27.1(3)
Zn1 O4 C3 C2 4_586 155.24(16)
Zn1 O3 C3 O4 . 152.96(19)
Zn1 O3 C3 C2 . -29.4(3)
C5 C2 C3 O4 . 3.2(3)
C1 C2 C3 O4 . -119.4(2)
C4 C2 C3 O4 . 123.1(2)
C5 C2 C3 O3 . -174.6(2)
C1 C2 C3 O3 . 62.9(3)
C4 C2 C3 O3 . -54.6(3)
